data_7712284
loop_
_publ_author_name
'Ponce-de-Le\'on, Jaime'
'Pe\~nas-Defrutos, Marconi N.'
'V\'elez Blasco, Andrea'
'Aullon, Gabriel'
'Espinet, Pablo'

_publ_section_title
;
 Luminescence in the Solid State of Phosphine-EWO Ligands with Fluorinated
 Chalcone Skeletons and their PdX2 complexes. Metal-promoted
 Phosphorescence Enhancement
;
_journal_name_full 'Dalton Transactions'
_journal_paper_doi 10.1039/D3DT00408B
_journal_year 2023
_chemical_formula_moiety 'C56 H34 F8 N2 O2 P2 Pd'
_chemical_formula_sum 'C56 H34 F8 N2 O2 P2 Pd'
_chemical_formula_weight 1087.19
_space_group_crystal_system monoclinic
_space_group_IT_number 14
_space_group_name_Hall '-P 2yn'
_space_group_name_H-M_alt 'P 1 21/n 1'
_atom_sites_solution_hydrogens geom
_atom_sites_solution_primary iterative
_audit_creation_date 2022-09-02
_audit_creation_method
;
Olex2 1.2
(compiled 2018.05.29 svn.r3508 for OlexSys, GUI svn.r5506)
;
_audit_update_record
;
2022-09-02 deposited with the CCDC.	2023-02-17 downloaded from the CCDC.
;
_cell_angle_alpha 90
_cell_angle_beta 109.972(7)
_cell_angle_gamma 90
_cell_formula_units_Z 2
_cell_length_a 14.2828(10)
_cell_length_b 10.9456(9)
_cell_length_c 16.2908(9)
_cell_measurement_reflns_used 2180
_cell_measurement_temperature 294
_cell_measurement_theta_max 25.9900
_cell_measurement_theta_min 3.5390
_cell_volume 2393.6(3)
_computing_cell_refinement 'CrysAlisPro 1.171.39.45g (Rigaku OD, 2018)'
_computing_data_collection 'CrysAlisPro 1.171.39.45g (Rigaku OD, 2018)'
_computing_data_reduction 'CrysAlisPro 1.171.39.45g (Rigaku OD, 2018)'
_computing_molecular_graphics 'Olex2 (Dolomanov et al., 2009)'
_computing_publication_material 'Olex2 (Dolomanov et al., 2009)'
_computing_structure_refinement 'ShelXL (Sheldrick, 2015)'
_computing_structure_solution 'olex2.solve (Bourhis et al., 2015)'
_diffrn_ambient_temperature 294.0
_diffrn_detector_area_resol_mean 10.4757
_diffrn_detector_type Atlas
_diffrn_measured_fraction_theta_full 0.988
_diffrn_measured_fraction_theta_max 0.808
_diffrn_measurement_details
;
List of Runs (angles in degrees, time in seconds):

  # Type    Start    End  Width  t~exp~   \w     \q     \k     \f   Frames
#--------------------------------------------------------------------------
  1  \w    -81.00 -13.00   1.00   44.63    --  -10.48 -37.00 -60.00   68
  2  \w    -53.00  45.00   1.00   44.63    --   12.36 -77.00-150.00   98
;
_diffrn_measurement_device 'four-circle diffractometer'
_diffrn_measurement_device_type 'SuperNova, Dual, Cu at home/near, Atlas'
_diffrn_measurement_method '\w scans'
_diffrn_radiation_type MoK\a
_diffrn_radiation_wavelength 0.71073
_diffrn_reflns_av_R_equivalents 0.0314
_diffrn_reflns_av_unetI/netI 0.0657
_diffrn_reflns_Laue_measured_fraction_full 0.988
_diffrn_reflns_Laue_measured_fraction_max 0.808
_diffrn_reflns_limit_h_max 19
_diffrn_reflns_limit_h_min -14
_diffrn_reflns_limit_k_max 10
_diffrn_reflns_limit_k_min -14
_diffrn_reflns_limit_l_max 16
_diffrn_reflns_limit_l_min -22
_diffrn_reflns_number 10247
_diffrn_reflns_point_group_measured_fraction_full 0.988
_diffrn_reflns_point_group_measured_fraction_max 0.808
_diffrn_reflns_theta_full 25.242
_diffrn_reflns_theta_max 29.742
_diffrn_reflns_theta_min 3.419
_exptl_absorpt_coefficient_mu 0.532
_exptl_absorpt_correction_T_max 1.000
_exptl_absorpt_correction_T_min 0.739
_exptl_absorpt_correction_type gaussian
_exptl_absorpt_process_details
;
CrysAlisPro 1.171.39.45g (Rigaku Oxford Diffraction, 2018)
Numerical absorption correction based on gaussian integration over
			a multifaceted crystal model
Empirical absorption correction using spherical harmonics,
 implemented in SCALE3 ABSPACK scaling algorithm.
;
_exptl_crystal_colour colourless
_exptl_crystal_colour_primary colourless
_exptl_crystal_density_diffrn 1.508
_exptl_crystal_description plate
_exptl_crystal_F_000 1096
_exptl_crystal_size_max 0.496
_exptl_crystal_size_mid 0.207
_exptl_crystal_size_min 0.039
_refine_diff_density_max 0.814
_refine_diff_density_min -0.605
_refine_diff_density_rms 0.070
_refine_ls_extinction_method none
_refine_ls_goodness_of_fit_ref 1.036
_refine_ls_hydrogen_treatment constr
_refine_ls_matrix_type full
_refine_ls_number_parameters 322
_refine_ls_number_reflns 5507
_refine_ls_number_restraints 0
_refine_ls_restrained_S_all 1.036
_refine_ls_R_factor_all 0.1034
_refine_ls_R_factor_gt 0.0517
_refine_ls_shift/su_max 0.000
_refine_ls_shift/su_mean 0.000
_refine_ls_structure_factor_coef Fsqd
_refine_ls_weighting_details 'w=1/[\s^2^(Fo^2^)+(0.0443P)^2^+1.6085P] where P=(Fo^2^+2Fc^2^)/3'
_refine_ls_weighting_scheme calc
_refine_ls_wR_factor_gt 0.1034
_refine_ls_wR_factor_ref 0.1321
_reflns_Friedel_coverage 0.000
_reflns_number_gt 3347
_reflns_number_total 5507
_reflns_threshold_expression 'I > 2\s(I)'
_cod_data_source_file d3dt00408b3.cif
_cod_data_source_block 4-L1
_cod_database_code 7712284
_shelx_shelxl_version_number 2014/7
_shelx_space_group_comment
;
The symmetry employed for this shelxl refinement is uniquely defined
by the following loop, which should always be used as a source of
symmetry information in preference to the above space-group names.
They are only intended as comments.
;
_olex2_refinement_description
;
1. Fixed Uiso
 At 1.2 times of:
  All C(H) groups
2.a Aromatic/amide H refined with riding coordinates:
 C17(H17), C18(H18), C21(H21), C22(H22), C23(H23), C24(H24), C25(H25),
 C32(H32), C33(H33), C34(H34), C35(H35), C36(H36), C42(H42), C43(H43), C44(H44),
  C45(H45), C46(H46)
;
_olex2_submission_special_instructions 'No special instructions were received'
_oxdiff_exptl_absorpt_empirical_details
;
Empirical correction (ABSPACK) includes:
- Absorption correction using spherical harmonics
- Frame scaling
;

loop_
_space_group_symop_operation_xyz
'x, y, z'
'-x+1/2, y+1/2, -z+1/2'
'-x, -y, -z'
'x-1/2, -y-1/2, z-1/2'

loop_
_atom_site_label
_atom_site_type_symbol
_atom_site_fract_x
_atom_site_fract_y
_atom_site_fract_z
_atom_site_U_iso_or_equiv
_atom_site_adp_type
_atom_site_occupancy
_atom_site_site_symmetry_order
_atom_site_calc_flag
_atom_site_refinement_flags_posn
_atom_site_refinement_flags_adp
_atom_site_refinement_flags_occupancy
_atom_site_disorder_assembly
_atom_site_disorder_group
C1 C 0.4476(3) 0.6132(4) 0.5696(2) 0.0490(10) Uani 1 1 d . . . . .
N1 N 0.4183(3) 0.6752(4) 0.6115(2) 0.0673(10) Uani 1 1 d . . . . .
P1 P 0.52633(8) 0.34739(10) 0.60600(6) 0.0486(3) Uani 1 1 d . . . . .
Pd1 Pd 0.5000 0.5000 0.5000 0.04444(15) Uani 1 2 d S T P . .
C11 C 0.4867(3) 0.3904(4) 0.6982(2) 0.0574(11) Uani 1 1 d . . . . .
C12 C 0.5529(4) 0.4238(5) 0.7794(3) 0.0683(13) Uani 1 1 d . . . . .
F12 F 0.6508(2) 0.4224(3) 0.79755(16) 0.0930(9) Uani 1 1 d . . . . .
C13 C 0.5220(6) 0.4609(6) 0.8465(3) 0.0907(18) Uani 1 1 d . . . . .
F13 F 0.5888(3) 0.4907(4) 0.92352(17) 0.1283(14) Uani 1 1 d . . . . .
C14 C 0.4248(6) 0.4651(6) 0.8350(3) 0.0931(19) Uani 1 1 d . . . . .
F14 F 0.3913(4) 0.5016(4) 0.8988(2) 0.1379(16) Uani 1 1 d . . . . .
C15 C 0.3564(5) 0.4320(6) 0.7560(3) 0.0831(16) Uani 1 1 d . . . . .
F15 F 0.2593(3) 0.4383(4) 0.7479(2) 0.1133(12) Uani 1 1 d . . . . .
C16 C 0.3834(4) 0.3976(4) 0.6856(3) 0.0634(12) Uani 1 1 d . . . . .
C17 C 0.3094(3) 0.3783(4) 0.5981(3) 0.0615(12) Uani 1 1 d . . . . .
H17 H 0.3316 0.3913 0.5514 0.074 Uiso 1 1 calc R . . . .
C18 C 0.2154(4) 0.3448(5) 0.5779(3) 0.0843(16) Uani 1 1 d . . . . .
H18 H 0.1905 0.3233 0.6216 0.101 Uiso 1 1 calc R . . . .
C19 C 0.1496(4) 0.3415(5) 0.4845(3) 0.0759(14) Uani 1 1 d . . . . .
O19 O 0.1840(3) 0.3538(4) 0.4266(2) 0.0953(12) Uani 1 1 d . . . . .
C20 C 0.0396(4) 0.3290(5) 0.4629(3) 0.0767(14) Uani 1 1 d . . . . .
C21 C -0.0195(4) 0.3561(6) 0.3783(4) 0.0959(18) Uani 1 1 d . . . . .
H21 H 0.0098 0.3824 0.3384 0.115 Uiso 1 1 calc R . . . .
C22 C -0.1206(5) 0.3447(7) 0.3528(5) 0.121(2) Uani 1 1 d . . . . .
H22 H -0.1598 0.3608 0.2952 0.145 Uiso 1 1 calc R . . . .
C23 C -0.1644(5) 0.3096(7) 0.4113(6) 0.127(3) Uani 1 1 d . . . . .
H23 H -0.2335 0.3050 0.3936 0.152 Uiso 1 1 calc R . . . .
C24 C -0.1095(6) 0.2814(9) 0.4945(6) 0.140(3) Uani 1 1 d . . . . .
H24 H -0.1399 0.2553 0.5336 0.168 Uiso 1 1 calc R . . . .
C25 C -0.0047(5) 0.2925(7) 0.5209(4) 0.112(2) Uani 1 1 d . . . . .
H25 H 0.0343 0.2748 0.5782 0.134 Uiso 1 1 calc R . . . .
C31 C 0.6582(3) 0.3148(4) 0.6524(2) 0.0524(10) Uani 1 1 d . . . . .
C32 C 0.7237(3) 0.3998(5) 0.6400(3) 0.0703(14) Uani 1 1 d . . . . .
H32 H 0.6992 0.4675 0.6047 0.084 Uiso 1 1 calc R . . . .
C33 C 0.8262(4) 0.3848(6) 0.6799(3) 0.0840(16) Uani 1 1 d . . . . .
H33 H 0.8700 0.4423 0.6715 0.101 Uiso 1 1 calc R . . . .
C34 C 0.8620(4) 0.2848(6) 0.7316(3) 0.0894(18) Uani 1 1 d . . . . .
H34 H 0.9302 0.2748 0.7592 0.107 Uiso 1 1 calc R . . . .
C35 C 0.7975(4) 0.2002(5) 0.7427(3) 0.0923(18) Uani 1 1 d . . . . .
H35 H 0.8226 0.1323 0.7776 0.111 Uiso 1 1 calc R . . . .
C36 C 0.6959(4) 0.2126(4) 0.7036(3) 0.0741(14) Uani 1 1 d . . . . .
H36 H 0.6531 0.1533 0.7113 0.089 Uiso 1 1 calc R . . . .
C41 C 0.4619(3) 0.2034(4) 0.5715(2) 0.0512(10) Uani 1 1 d . . . . .
C42 C 0.4180(3) 0.1747(4) 0.4839(3) 0.0614(12) Uani 1 1 d . . . . .
H42 H 0.4223 0.2295 0.4417 0.074 Uiso 1 1 calc R . . . .
C43 C 0.3681(3) 0.0659(5) 0.4587(3) 0.0748(14) Uani 1 1 d . . . . .
H43 H 0.3391 0.0480 0.3996 0.090 Uiso 1 1 calc R . . . .
C44 C 0.3609(4) -0.0156(5) 0.5191(4) 0.0845(16) Uani 1 1 d . . . . .
H44 H 0.3270 -0.0887 0.5010 0.101 Uiso 1 1 calc R . . . .
C45 C 0.4030(4) 0.0093(5) 0.6063(4) 0.0816(15) Uani 1 1 d . . . . .
H45 H 0.3981 -0.0466 0.6477 0.098 Uiso 1 1 calc R . . . .
C46 C 0.4532(4) 0.1191(4) 0.6324(3) 0.0725(14) Uani 1 1 d . . . . .
H46 H 0.4815 0.1366 0.6916 0.087 Uiso 1 1 calc R . . . .

loop_
_atom_site_aniso_label
_atom_site_aniso_U_11
_atom_site_aniso_U_22
_atom_site_aniso_U_33
_atom_site_aniso_U_23
_atom_site_aniso_U_13
_atom_site_aniso_U_12
C1 0.049(2) 0.049(2) 0.044(2) -0.0003(19) 0.0083(18) 0.000(2)
N1 0.063(2) 0.064(3) 0.074(2) -0.009(2) 0.023(2) -0.002(2)
P1 0.0524(6) 0.0485(6) 0.0368(5) 0.0011(5) 0.0050(4) 0.0027(5)
Pd1 0.0447(3) 0.0461(3) 0.0350(2) 0.00080(19) 0.00395(16) 0.0040(2)
C11 0.076(3) 0.051(3) 0.041(2) -0.0002(19) 0.016(2) 0.000(2)
C12 0.088(4) 0.066(3) 0.044(2) -0.004(2) 0.012(2) -0.004(3)
F12 0.096(2) 0.114(3) 0.0520(15) -0.0197(16) 0.0041(15) -0.011(2)
C13 0.125(5) 0.095(4) 0.043(3) -0.014(3) 0.016(3) -0.017(4)
F13 0.167(3) 0.159(4) 0.0473(15) -0.0374(19) 0.0206(19) -0.023(3)
C14 0.145(6) 0.094(4) 0.050(3) -0.016(3) 0.046(4) -0.003(4)
F14 0.194(4) 0.165(4) 0.078(2) -0.032(2) 0.076(2) 0.001(3)
C15 0.096(4) 0.098(4) 0.067(3) 0.004(3) 0.043(3) 0.019(4)
F15 0.120(3) 0.150(3) 0.085(2) -0.002(2) 0.055(2) 0.027(3)
C16 0.086(4) 0.056(3) 0.050(2) 0.002(2) 0.026(2) 0.005(2)
C17 0.063(3) 0.066(3) 0.059(2) 0.003(2) 0.024(2) 0.010(2)
C18 0.088(4) 0.107(5) 0.061(3) 0.007(3) 0.030(3) -0.005(3)
C19 0.070(3) 0.088(4) 0.072(3) 0.002(3) 0.027(3) -0.003(3)
O19 0.077(2) 0.146(4) 0.067(2) 0.009(2) 0.0300(19) 0.001(2)
C20 0.075(4) 0.079(4) 0.079(3) -0.013(3) 0.031(3) 0.000(3)
C21 0.068(4) 0.115(5) 0.095(4) -0.001(4) 0.015(3) 0.003(3)
C22 0.083(5) 0.133(6) 0.133(6) -0.012(5) 0.018(4) 0.021(4)
C23 0.073(5) 0.136(7) 0.172(8) -0.048(6) 0.042(5) 0.006(4)
C24 0.101(6) 0.187(9) 0.149(7) -0.036(7) 0.064(5) -0.028(6)
C25 0.089(5) 0.140(6) 0.112(5) -0.010(4) 0.041(4) -0.021(4)
C31 0.055(2) 0.052(3) 0.0397(19) -0.0005(18) 0.0025(18) 0.005(2)
C32 0.061(3) 0.081(4) 0.053(2) 0.011(2) -0.001(2) 0.007(3)
C33 0.053(3) 0.106(5) 0.075(3) 0.014(3) -0.001(3) -0.001(3)
C34 0.059(3) 0.112(5) 0.072(3) 0.001(3) -0.011(3) 0.021(3)
C35 0.087(4) 0.074(4) 0.084(4) 0.017(3) -0.012(3) 0.023(3)
C36 0.072(3) 0.057(3) 0.072(3) 0.013(2) -0.003(2) 0.007(2)
C41 0.051(2) 0.050(2) 0.050(2) 0.0001(19) 0.0143(19) 0.002(2)
C42 0.054(3) 0.068(3) 0.052(2) -0.003(2) 0.005(2) -0.011(2)
C43 0.066(3) 0.075(4) 0.071(3) -0.016(3) 0.008(3) -0.019(3)
C44 0.069(3) 0.069(4) 0.107(4) -0.013(3) 0.020(3) -0.021(3)
C45 0.094(4) 0.060(3) 0.093(4) 0.012(3) 0.035(3) -0.014(3)
C46 0.089(4) 0.065(3) 0.060(3) 0.001(2) 0.021(3) -0.005(3)

loop_
_atom_type_symbol
_atom_type_description
_atom_type_scat_dispersion_real
_atom_type_scat_dispersion_imag
_atom_type_scat_source
C C 0.0033 0.0016 'International Tables Vol C Tables 4.2.6.8 and 6.1.1.4'
H H 0.0000 0.0000 'International Tables Vol C Tables 4.2.6.8 and 6.1.1.4'
F F 0.0171 0.0103 'International Tables Vol C Tables 4.2.6.8 and 6.1.1.4'
N N 0.0061 0.0033 'International Tables Vol C Tables 4.2.6.8 and 6.1.1.4'
O O 0.0106 0.0060 'International Tables Vol C Tables 4.2.6.8 and 6.1.1.4'
P P 0.1023 0.0942 'International Tables Vol C Tables 4.2.6.8 and 6.1.1.4'
Pd Pd -0.9988 1.0072 'International Tables Vol C Tables 4.2.6.8 and 6.1.1.4'

loop_
_exptl_crystal_face_index_h
_exptl_crystal_face_index_k
_exptl_crystal_face_index_l
_exptl_crystal_face_perp_dist
4 -2 5 0.2497
-4 2 -5 0.2417
2 5 1 0.1000
-2 -5 -1 0.1000
-1 0 1 0.0377
1 0 -1 0.0010
-3 5 -4 0.2162
-4 -2 -5 0.2065
4 1 5 0.1915

loop_
_geom_angle_atom_site_label_1
_geom_angle_atom_site_label_2
_geom_angle_atom_site_label_3
_geom_angle
_geom_angle_site_symmetry_1
_geom_angle_site_symmetry_3
_geom_angle_publ_flag
N1 C1 Pd1 177.8(4) . . ?
C11 P1 Pd1 113.81(14) . . ?
C31 P1 Pd1 109.35(14) . . ?
C31 P1 C11 106.05(19) . . ?
C31 P1 C41 107.66(19) . . ?
C41 P1 Pd1 117.07(13) . . ?
C41 P1 C11 102.1(2) . . ?
C1 Pd1 C1 180.0 . 3_666 ?
C1 Pd1 P1 91.20(11) . . ?
C1 Pd1 P1 88.80(11) 3_666 . ?
C1 Pd1 P1 91.20(11) 3_666 3_666 ?
C1 Pd1 P1 88.80(11) . 3_666 ?
P1 Pd1 P1 180.0 . 3_666 ?
C12 C11 P1 123.2(4) . . ?
C12 C11 C16 117.2(4) . . ?
C16 C11 P1 119.4(3) . . ?
F12 C12 C11 122.1(4) . . ?
F12 C12 C13 115.3(5) . . ?
C13 C12 C11 122.6(5) . . ?
F13 C13 C12 120.1(6) . . ?
F13 C13 C14 119.9(5) . . ?
C14 C13 C12 120.0(5) . . ?
C13 C14 F14 121.9(6) . . ?
C13 C14 C15 119.7(5) . . ?
F14 C14 C15 118.4(7) . . ?
C14 C15 C16 122.6(6) . . ?
F15 C15 C14 117.2(5) . . ?
F15 C15 C16 120.1(5) . . ?
C11 C16 C17 119.9(4) . . ?
C15 C16 C11 117.8(4) . . ?
C15 C16 C17 122.1(5) . . ?
C16 C17 H17 116.0 . . ?
C18 C17 C16 127.9(4) . . ?
C18 C17 H17 116.0 . . ?
C17 C18 H18 120.2 . . ?
C17 C18 C19 119.7(5) . . ?
C19 C18 H18 120.2 . . ?
C18 C19 C20 119.2(5) . . ?
O19 C19 C18 120.6(5) . . ?
O19 C19 C20 120.1(5) . . ?
C21 C20 C19 116.7(5) . . ?
C25 C20 C19 124.3(5) . . ?
C25 C20 C21 119.0(6) . . ?
C20 C21 H21 119.8 . . ?
C22 C21 C20 120.4(6) . . ?
C22 C21 H21 119.8 . . ?
C21 C22 H22 119.9 . . ?
C23 C22 C21 120.2(7) . . ?
C23 C22 H22 119.9 . . ?
C22 C23 H23 119.4 . . ?
C24 C23 C22 121.3(7) . . ?
C24 C23 H23 119.4 . . ?
C23 C24 H24 120.8 . . ?
C23 C24 C25 118.5(7) . . ?
C25 C24 H24 120.8 . . ?
C20 C25 C24 120.6(7) . . ?
C20 C25 H25 119.7 . . ?
C24 C25 H25 119.7 . . ?
C32 C31 P1 117.8(3) . . ?
C32 C31 C36 119.1(4) . . ?
C36 C31 P1 123.0(4) . . ?
C31 C32 H32 119.7 . . ?
C31 C32 C33 120.6(5) . . ?
C33 C32 H32 119.7 . . ?
C32 C33 H33 120.2 . . ?
C34 C33 C32 119.5(5) . . ?
C34 C33 H33 120.2 . . ?
C33 C34 H34 120.0 . . ?
C35 C34 C33 119.9(5) . . ?
C35 C34 H34 120.0 . . ?
C34 C35 H35 119.2 . . ?
C34 C35 C36 121.6(5) . . ?
C36 C35 H35 119.2 . . ?
C31 C36 H36 120.4 . . ?
C35 C36 C31 119.3(5) . . ?
C35 C36 H36 120.4 . . ?
C42 C41 P1 121.3(3) . . ?
C42 C41 C46 117.8(4) . . ?
C46 C41 P1 121.0(3) . . ?
C41 C42 H42 119.7 . . ?
C43 C42 C41 120.6(4) . . ?
C43 C42 H42 119.7 . . ?
C42 C43 H43 119.6 . . ?
C44 C43 C42 120.8(5) . . ?
C44 C43 H43 119.6 . . ?
C43 C44 H44 119.8 . . ?
C43 C44 C45 120.4(5) . . ?
C45 C44 H44 119.8 . . ?
C44 C45 H45 120.4 . . ?
C44 C45 C46 119.2(5) . . ?
C46 C45 H45 120.4 . . ?
C41 C46 H46 119.4 . . ?
C45 C46 C41 121.2(4) . . ?
C45 C46 H46 119.4 . . ?

loop_
_geom_bond_atom_site_label_1
_geom_bond_atom_site_label_2
_geom_bond_distance
_geom_bond_site_symmetry_2
_geom_bond_publ_flag
C1 N1 1.140(5) . ?
C1 Pd1 1.990(4) . ?
P1 Pd1 2.3388(10) . ?
P1 C11 1.838(4) . ?
P1 C31 1.809(4) . ?
P1 C41 1.815(4) . ?
Pd1 C1 1.990(4) 3_666 ?
Pd1 P1 2.3388(10) 3_666 ?
C11 C12 1.387(6) . ?
C11 C16 1.421(6) . ?
C12 F12 1.327(6) . ?
C12 C13 1.372(7) . ?
C13 F13 1.332(6) . ?
C13 C14 1.337(8) . ?
C14 F14 1.344(6) . ?
C14 C15 1.372(8) . ?
C15 F15 1.349(6) . ?
C15 C16 1.382(6) . ?
C16 C17 1.471(6) . ?
C17 H17 0.9300 . ?
C17 C18 1.320(6) . ?
C18 H18 0.9300 . ?
C18 C19 1.490(7) . ?
C19 O19 1.211(5) . ?
C19 C20 1.494(7) . ?
C20 C21 1.381(7) . ?
C20 C25 1.363(7) . ?
C21 H21 0.9300 . ?
C21 C22 1.365(8) . ?
C22 H22 0.9300 . ?
C22 C23 1.362(10) . ?
C23 H23 0.9300 . ?
C23 C24 1.350(10) . ?
C24 H24 0.9300 . ?
C24 C25 1.415(9) . ?
C25 H25 0.9300 . ?
C31 C32 1.383(6) . ?
C31 C36 1.389(6) . ?
C32 H32 0.9300 . ?
C32 C33 1.394(6) . ?
C33 H33 0.9300 . ?
C33 C34 1.369(7) . ?
C34 H34 0.9300 . ?
C34 C35 1.361(8) . ?
C35 H35 0.9300 . ?
C35 C36 1.378(7) . ?
C36 H36 0.9300 . ?
C41 C42 1.384(5) . ?
C41 C46 1.390(6) . ?
C42 H42 0.9300 . ?
C42 C43 1.376(6) . ?
C43 H43 0.9300 . ?
C43 C44 1.357(7) . ?
C44 H44 0.9300 . ?
C44 C45 1.368(7) . ?
C45 H45 0.9300 . ?
C45 C46 1.390(7) . ?
C46 H46 0.9300 . ?

loop_
_geom_torsion_atom_site_label_1
_geom_torsion_atom_site_label_2
_geom_torsion_atom_site_label_3
_geom_torsion_atom_site_label_4
_geom_torsion
_geom_torsion_site_symmetry_1
_geom_torsion_site_symmetry_2
_geom_torsion_site_symmetry_3
_geom_torsion_site_symmetry_4
_geom_torsion_publ_flag
P1 C11 C12 F12 -2.8(7) . . . . ?
P1 C11 C12 C13 177.0(4) . . . . ?
P1 C11 C16 C15 -179.1(4) . . . . ?
P1 C11 C16 C17 -3.9(6) . . . . ?
P1 C31 C32 C33 174.8(4) . . . . ?
P1 C31 C36 C35 -174.3(4) . . . . ?
P1 C41 C42 C43 -179.1(4) . . . . ?
P1 C41 C46 C45 179.3(4) . . . . ?
Pd1 P1 C11 C12 -103.6(4) . . . . ?
Pd1 P1 C11 C16 72.4(4) . . . . ?
Pd1 P1 C31 C32 17.4(4) . . . . ?
Pd1 P1 C31 C36 -166.5(3) . . . . ?
Pd1 P1 C41 C42 14.4(4) . . . . ?
Pd1 P1 C41 C46 -164.3(3) . . . . ?
C11 P1 C31 C32 -105.8(4) . . . . ?
C11 P1 C31 C36 70.4(4) . . . . ?
C11 P1 C41 C42 139.4(4) . . . . ?
C11 P1 C41 C46 -39.3(4) . . . . ?
C11 C12 C13 F13 179.3(5) . . . . ?
C11 C12 C13 C14 0.5(9) . . . . ?
C11 C16 C17 C18 157.4(5) . . . . ?
C12 C11 C16 C15 -2.8(7) . . . . ?
C12 C11 C16 C17 172.4(4) . . . . ?
C12 C13 C14 F14 -179.5(5) . . . . ?
C12 C13 C14 C15 0.1(10) . . . . ?
F12 C12 C13 F13 -0.9(8) . . . . ?
F12 C12 C13 C14 -179.7(6) . . . . ?
C13 C14 C15 F15 -179.7(6) . . . . ?
C13 C14 C15 C16 -2.1(10) . . . . ?
F13 C13 C14 F14 1.7(10) . . . . ?
F13 C13 C14 C15 -178.7(5) . . . . ?
C14 C15 C16 C11 3.5(8) . . . . ?
C14 C15 C16 C17 -171.6(5) . . . . ?
F14 C14 C15 F15 -0.1(9) . . . . ?
F14 C14 C15 C16 177.5(5) . . . . ?
C15 C16 C17 C18 -27.6(8) . . . . ?
F15 C15 C16 C11 -179.0(5) . . . . ?
F15 C15 C16 C17 6.0(8) . . . . ?
C16 C11 C12 F12 -178.9(4) . . . . ?
C16 C11 C12 C13 1.0(7) . . . . ?
C16 C17 C18 C19 174.2(5) . . . . ?
C17 C18 C19 O19 9.6(9) . . . . ?
C17 C18 C19 C20 -167.4(5) . . . . ?
C18 C19 C20 C21 164.6(5) . . . . ?
C18 C19 C20 C25 -15.7(9) . . . . ?
C19 C20 C21 C22 178.7(6) . . . . ?
C19 C20 C25 C24 -179.1(7) . . . . ?
O19 C19 C20 C21 -12.5(8) . . . . ?
O19 C19 C20 C25 167.2(6) . . . . ?
C20 C21 C22 C23 1.9(11) . . . . ?
C21 C20 C25 C24 0.6(10) . . . . ?
C21 C22 C23 C24 -2.3(13) . . . . ?
C22 C23 C24 C25 1.9(13) . . . . ?
C23 C24 C25 C20 -1.0(12) . . . . ?
C25 C20 C21 C22 -1.1(10) . . . . ?
C31 P1 C11 C12 16.6(4) . . . . ?
C31 P1 C11 C16 -167.4(3) . . . . ?
C31 P1 C41 C42 -109.2(4) . . . . ?
C31 P1 C41 C46 72.1(4) . . . . ?
C31 C32 C33 C34 0.1(8) . . . . ?
C32 C31 C36 C35 1.8(7) . . . . ?
C32 C33 C34 C35 0.9(9) . . . . ?
C33 C34 C35 C36 -0.5(9) . . . . ?
C34 C35 C36 C31 -0.8(9) . . . . ?
C36 C31 C32 C33 -1.5(7) . . . . ?
C41 P1 C11 C12 129.3(4) . . . . ?
C41 P1 C11 C16 -54.7(4) . . . . ?
C41 P1 C31 C32 145.5(3) . . . . ?
C41 P1 C31 C36 -38.3(4) . . . . ?
C41 C42 C43 C44 0.0(8) . . . . ?
C42 C41 C46 C45 0.6(7) . . . . ?
C42 C43 C44 C45 0.1(9) . . . . ?
C43 C44 C45 C46 0.2(9) . . . . ?
C44 C45 C46 C41 -0.5(8) . . . . ?
C46 C41 C42 C43 -0.3(7) . . . . ?
